data_1527174
loop_
_publ_author_name
'Bouloux, J.C.'
'Galy, J.'

_publ_section_title
;
 Les vanadates de cadmium. Structure cristalline du metavanadate de haute
 temperature
;
_journal_name_full 'Bulletin de la Societe Chimique de France (Vol=Year)'
_journal_page_first 736
_journal_page_last 740
_journal_volume 1969
_journal_year 1969
_chemical_formula_sum 'Cd O6 V2'
_chemical_name_systematic 'Cd (V2 O6)'
_space_group_IT_number 12
_symmetry_space_group_name_Hall '-C 2y'
_symmetry_space_group_name_H-M 'C 1 2/m 1'
_cell_angle_alpha 90
_cell_angle_beta 112
_cell_angle_gamma 90
_cell_formula_units_Z 2
_cell_length_a 9.359
_cell_length_b 3.568
_cell_length_c 6.98
_cell_volume 216.110
_citation_journal_id_ASTM BSCFAS
_cod_data_source_file Bouloux_BSCFAS_1969_1742.cif
_cod_data_source_block Cd1O6V2
_cod_original_cell_volume 216.1104
_cod_original_formula_sum 'Cd1 O6 V2'
_cod_database_code 1527174

loop_
_symmetry_equiv_pos_as_xyz
x,y,z
-x,y,-z
-x,-y,-z
x,-y,z
x+1/2,y+1/2,z
-x+1/2,y+1/2,-z
-x+1/2,-y+1/2,-z
x+1/2,-y+1/2,z

loop_
_atom_site_label
_atom_site_type_symbol
_atom_site_fract_x
_atom_site_fract_y
_atom_site_fract_z
_atom_site_occupancy
_atom_site_U_iso_or_equiv
O3 O-2 0.306 0 0.4377 1 0.0
Cd1 Cd+2 0 0 0 1 0.0
V1 V+5 0.188 0 0.6397 1 0.0
O2 O-2 0.331 0 0.8735 1 0.0
O1 O-2 0.027 0 0.6976 1 0.0
